data_7042975
loop_
_publ_author_name
'Chile, L.-E.'
'Ebrahimi, T.'
'Wong, A.'
'Aluthge, D. C.'
'Hatzikiriakos, S. G.'
'Mehrkhodavandi, P.'

_publ_section_title
;
 Impact of aryloxy initiators on the living and immortal polymerization of
 lactide.
;
_journal_name_full 'Dalton transactions (Cambridge, England : 2003)'
_journal_paper_doi 10.1039/c7dt00990a
_journal_year 2017
_chemical_formula_moiety 'C59 H86 Cl4 In2 N4 O4, 2(C7 H8)'
_chemical_formula_sum 'C73 H102 Cl4 In2 N4 O4'
_chemical_formula_weight 1471.02
_space_group_crystal_system monoclinic
_space_group_IT_number 14
_space_group_name_Hall '-P 2ybc'
_space_group_name_H-M_alt 'P 1 21/c 1'
_symmetry_space_group_name_Hall '-P 2ybc'
_symmetry_space_group_name_H-M 'P 1 21/c 1'
_atom_sites_solution_hydrogens geom
_atom_sites_solution_primary dual
_audit_creation_date 2017-04-25
_audit_creation_method
;
Olex2 1.2
(compiled 2017.03.28 svn.r3405 for OlexSys, GUI svn.r5335)
;
_audit_update_record
;
2017-05-01 deposited with the CCDC.
2017-05-02 downloaded from the CCDC.
;
_cell_angle_alpha 90
_cell_angle_beta 93.687(2)
_cell_angle_gamma 90
_cell_formula_units_Z 4
_cell_length_a 10.5118(4)
_cell_length_b 24.3030(10)
_cell_length_c 30.4559(11)
_cell_measurement_reflns_used 9945
_cell_measurement_temperature 100(2)
_cell_measurement_theta_max 30.023
_cell_measurement_theta_min 2.256
_cell_volume 7764.4(5)
_computing_cell_refinement 'SAINT v8.37A (Bruker, 2015)'
_computing_data_reduction 'SAINT v8.37A (Bruker, 2015)'
_computing_molecular_graphics 'Olex2 (Dolomanov et al., 2009)'
_computing_publication_material 'Olex2 (Dolomanov et al., 2009)'
_computing_structure_refinement 'XL (Sheldrick, 2015)'
_computing_structure_solution 'XT (Sheldrick, 2015)'
_diffrn_ambient_temperature 100(2)
_diffrn_detector 'Bruker APEX2 area detector'
_diffrn_detector_area_resol_mean 7.9
_diffrn_detector_type 'CCD area detector'
_diffrn_measured_fraction_theta_full 0.998
_diffrn_measured_fraction_theta_max 0.992
_diffrn_measurement_device 'Bruker-Nonius Kappa diffractometer'
_diffrn_measurement_device_type 'Bruker APEX II area detector'
_diffrn_measurement_method '\w and \f scans'
_diffrn_radiation_monochromator 'mirror optics'
_diffrn_radiation_probe x-ray
_diffrn_radiation_type MoK\a
_diffrn_radiation_wavelength 0.71073
_diffrn_reflns_av_R_equivalents 0.0416
_diffrn_reflns_av_unetI/netI 0.0494
_diffrn_reflns_Laue_measured_fraction_full 0.998
_diffrn_reflns_Laue_measured_fraction_max 0.992
_diffrn_reflns_limit_h_max 14
_diffrn_reflns_limit_h_min -14
_diffrn_reflns_limit_k_max 29
_diffrn_reflns_limit_k_min -34
_diffrn_reflns_limit_l_max 39
_diffrn_reflns_limit_l_min -42
_diffrn_reflns_number 69671
_diffrn_reflns_point_group_measured_fraction_full 0.998
_diffrn_reflns_point_group_measured_fraction_max 0.992
_diffrn_reflns_theta_full 26.000
_diffrn_reflns_theta_max 30.092
_diffrn_reflns_theta_min 1.941
_diffrn_source 'microfocus sealed X-ray tube'
_diffrn_source_type 'Incoatec I\ms'
_exptl_absorpt_coefficient_mu 0.777
_exptl_absorpt_correction_T_max 0.934
_exptl_absorpt_correction_T_min 0.825
_exptl_absorpt_correction_type multi-scan
_exptl_absorpt_process_details
'SADABS-2014/5 (Bruker,2014/5) was used for absorption correction. wR2(int) was 0.1605 before and 0.0473 after correction. The Ratio of minimum to maximum transmission is 0.8828. The \l/2 correction factor is Not present.'
_exptl_crystal_colour colourless
_exptl_crystal_density_diffrn 1.258
_exptl_crystal_description prism
_exptl_crystal_F_000 3064
_exptl_crystal_size_max 0.382
_exptl_crystal_size_mid 0.289
_exptl_crystal_size_min 0.088
_refine_diff_density_max 1.770
_refine_diff_density_min -0.508
_refine_diff_density_rms 0.119
_refine_ls_extinction_method none
_refine_ls_goodness_of_fit_ref 1.054
_refine_ls_hydrogen_treatment constr
_refine_ls_matrix_type full
_refine_ls_number_parameters 833
_refine_ls_number_reflns 22663
_refine_ls_number_restraints 0
_refine_ls_restrained_S_all 1.054
_refine_ls_R_factor_all 0.0608
_refine_ls_R_factor_gt 0.0489
_refine_ls_shift/su_max 0.005
_refine_ls_shift/su_mean 0.000
_refine_ls_structure_factor_coef Fsqd
_refine_ls_weighting_details 'w=1/[\s^2^(Fo^2^)+(0.0506P)^2^+15.0330P] where P=(Fo^2^+2Fc^2^)/3'
_refine_ls_weighting_scheme calc
_refine_ls_wR_factor_gt 0.1168
_refine_ls_wR_factor_ref 0.1217
_reflns_Friedel_coverage 0.000
_reflns_number_gt 18959
_reflns_number_total 22663
_reflns_threshold_expression 'I > 2\s(I)'
_cod_data_source_file c7dt00990a2.cif
_cod_data_source_block pm184_sq_6
_cod_database_code 7042975
_shelx_shelxl_version_number 2016/6
_shelx_space_group_comment
;
The symmetry employed for this shelxl refinement is uniquely defined
by the following loop, which should always be used as a source of
symmetry information in preference to the above space-group names.
They are only intended as comments.
;
_shelx_estimated_absorpt_t_max 0.935
_shelx_estimated_absorpt_t_min 0.756
_olex2_refinement_description
;
1. Fixed Uiso
 At 1.2 times of:
  All C(H) groups, All C(H,H) groups, All N(H) groups
 At 1.5 times of:
  All C(H,H,H) groups
2. Others
 Sof(C42A)=Sof(H42D)=Sof(H42E)=Sof(H42F)=Sof(C41A)=Sof(H41D)=Sof(H41E)=
 Sof(H41F)=Sof(C40A)=Sof(H40D)=Sof(H40E)=Sof(H40F)=1-FVAR(1)
 Sof(C40)=Sof(H40A)=Sof(H40B)=Sof(H40C)=Sof(C41)=Sof(H41A)=Sof(H41B)=Sof(H41C)=
 Sof(C42)=Sof(H42A)=Sof(H42B)=Sof(H42C)=FVAR(1)
3.a Ternary CH refined with riding coordinates:
 N2(H2), N4(H4), C1(H1), C6(H6), C24(H24), C29(H29)
3.b Secondary CH2 refined with riding coordinates:
 C2(H2A,H2B), C3(H3A,H3B), C4(H4A,H4B), C5(H5A,H5B), C9(H9A,H9B), C25(H25A,
 H25B), C26(H26A,H26B), C27(H27A,H27B), C28(H28A,H28B), C32(H32A,H32B),
 C53(H53A,H53B)
3.c Aromatic/amide H refined with riding coordinates:
 C11(H11), C13(H13), C34(H34), C36(H36), C48(H48), C49(H49), C51(H51),
 C55(H55), C57(H57), C58(H58), C61(H61), C62(H62), C63(H63), C64(H64), C65(H65),
  C68(H68), C69(H69), C70(H70), C71(H71), C72(H72)
3.d Idealised Me refined as rotating group:
 C7(H7A,H7B,H7C), C8(H8A,H8B,H8C), C17(H17A,H17B,H17C), C18(H18A,H18B,H18C),
 C19(H19A,H19B,H19C), C21(H21A,H21B,H21C), C22(H22A,H22B,H22C), C23(H23A,H23B,
 H23C), C30(H30A,H30B,H30C), C31(H31A,H31B,H31C), C44(H44A,H44B,H44C), C45(H45A,
 H45B,H45C), C46(H46A,H46B,H46C), C40(H40A,H40B,H40C), C41(H41A,H41B,H41C),
 C42(H42A,H42B,H42C), C42A(H42D,H42E,H42F), C41A(H41D,H41E,H41F), C40A(H40D,
 H40E,H40F), C66(H66A,H66B,H66C), C73(H73A,H73B,H73C)
;
_olex2_submission_special_instructions 'No special instructions were received'

loop_
_space_group_symop_operation_xyz
'x, y, z'
'-x, y+1/2, -z+1/2'
'-x, -y, -z'
'x, -y-1/2, z-1/2'

loop_
_atom_site_label
_atom_site_type_symbol
_atom_site_fract_x
_atom_site_fract_y
_atom_site_fract_z
_atom_site_U_iso_or_equiv
_atom_site_adp_type
_atom_site_occupancy
_atom_site_site_symmetry_order
_atom_site_calc_flag
_atom_site_refinement_flags_posn
_atom_site_refinement_flags_occupancy
_atom_site_disorder_assembly
_atom_site_disorder_group
In1 In 0.53931(2) 0.65419(2) 0.78190(2) 0.01462(5) Uani 1 1 d . . . .
In2 In 0.49360(2) 0.73057(2) 0.67592(2) 0.01403(5) Uani 1 1 d . . . .
Cl1 Cl 0.27522(7) 0.69676(3) 0.66992(2) 0.01930(14) Uani 1 1 d . . . .
Cl2 Cl 0.58654(7) 0.63539(3) 0.69939(2) 0.01902(14) Uani 1 1 d . . . .
Cl3 Cl 1.05207(8) 0.83262(5) 0.72695(4) 0.0473(3) Uani 1 1 d . . . .
Cl4 Cl 0.42975(9) 0.95007(3) 0.83453(3) 0.02998(18) Uani 1 1 d . . . .
O1 O 0.47866(19) 0.68027(9) 0.84220(7) 0.0175(4) Uani 1 1 d . . . .
O2 O 0.43153(19) 0.81105(8) 0.66246(7) 0.0168(4) Uani 1 1 d . . . .
O3 O 0.7333(2) 0.65837(9) 0.79698(7) 0.0197(4) Uani 1 1 d . . . .
O4 O 0.51683(19) 0.73578(8) 0.74967(6) 0.0153(4) Uani 1 1 d . . . .
N1 N 0.5475(2) 0.55896(10) 0.79057(8) 0.0195(5) Uani 1 1 d . . . .
N2 N 0.3376(2) 0.62968(10) 0.76462(8) 0.0170(5) Uani 1 1 d . . . .
H2 H 0.322911 0.632753 0.731939 0.020 Uiso 1 1 calc R . . .
N3 N 0.5388(2) 0.70080(11) 0.60481(8) 0.0186(5) Uani 1 1 d . . . .
N4 N 0.6945(2) 0.76012(10) 0.67045(8) 0.0164(5) Uani 1 1 d . . . .
H4 H 0.751360 0.738999 0.691987 0.020 Uiso 1 1 calc R . . .
C1 C 0.4292(3) 0.53587(12) 0.76724(10) 0.0205(6) Uani 1 1 d . . . .
H1 H 0.440476 0.538559 0.734964 0.025 Uiso 1 1 calc R . . .
C2 C 0.4043(3) 0.47518(13) 0.77739(11) 0.0271(7) Uani 1 1 d . . . .
H2A H 0.478337 0.452790 0.769737 0.033 Uiso 1 1 calc R . . .
H2B H 0.393681 0.470724 0.809262 0.033 Uiso 1 1 calc R . . .
C3 C 0.2842(4) 0.45479(15) 0.75123(13) 0.0350(8) Uani 1 1 d . . . .
H3A H 0.296659 0.457325 0.719346 0.042 Uiso 1 1 calc R . . .
H3B H 0.269106 0.415703 0.758427 0.042 Uiso 1 1 calc R . . .
C4 C 0.1689(4) 0.48883(16) 0.76191(14) 0.0375(9) Uani 1 1 d . . . .
H4A H 0.152536 0.484142 0.793336 0.045 Uiso 1 1 calc R . . .
H4B H 0.092884 0.475833 0.744009 0.045 Uiso 1 1 calc R . . .
C5 C 0.1918(3) 0.54962(14) 0.75234(12) 0.0296(7) Uani 1 1 d . . . .
H5A H 0.118184 0.571386 0.761274 0.036 Uiso 1 1 calc R . . .
H5B H 0.198048 0.554656 0.720295 0.036 Uiso 1 1 calc R . . .
C6 C 0.3136(3) 0.57118(12) 0.77665(10) 0.0188(6) Uani 1 1 d . . . .
H6 H 0.301917 0.569595 0.808956 0.023 Uiso 1 1 calc R . . .
C7 C 0.5565(3) 0.54835(13) 0.83880(10) 0.0234(6) Uani 1 1 d . . . .
H7A H 0.632798 0.566330 0.852240 0.035 Uiso 1 1 calc GR . . .
H7B H 0.561812 0.508623 0.844121 0.035 Uiso 1 1 calc GR . . .
H7C H 0.480660 0.563106 0.851788 0.035 Uiso 1 1 calc GR . . .
C8 C 0.6643(3) 0.53499(13) 0.77205(11) 0.0263(7) Uani 1 1 d . . . .
H8A H 0.659791 0.540263 0.740090 0.039 Uiso 1 1 calc GR . . .
H8B H 0.669123 0.495572 0.778754 0.039 Uiso 1 1 calc GR . . .
H8C H 0.740348 0.553479 0.785236 0.039 Uiso 1 1 calc GR . . .
C9 C 0.2517(3) 0.67052(13) 0.78465(9) 0.0186(6) Uani 1 1 d . . . .
H9A H 0.163550 0.665168 0.771940 0.022 Uiso 1 1 calc R . . .
H9B H 0.278857 0.708158 0.777041 0.022 Uiso 1 1 calc R . . .
C10 C 0.2531(3) 0.66528(12) 0.83403(9) 0.0167(5) Uani 1 1 d . . . .
C11 C 0.1371(3) 0.65762(12) 0.85262(10) 0.0181(5) Uani 1 1 d . . . .
H11 H 0.061625 0.654236 0.833895 0.022 Uiso 1 1 calc R . . .
C12 C 0.1286(3) 0.65476(12) 0.89810(9) 0.0171(5) Uani 1 1 d . . . .
C13 C 0.2421(3) 0.65955(12) 0.92401(9) 0.0169(5) Uani 1 1 d . . . .
H13 H 0.238747 0.656798 0.955032 0.020 Uiso 1 1 calc R . . .
C14 C 0.3618(3) 0.66827(12) 0.90677(9) 0.0161(5) Uani 1 1 d . . . .
C15 C 0.3667(3) 0.67085(12) 0.86033(9) 0.0163(5) Uani 1 1 d . . . .
C16 C -0.0026(3) 0.64942(13) 0.91752(10) 0.0199(6) Uani 1 1 d . . . .
C17 C -0.0752(3) 0.59978(15) 0.89642(12) 0.0302(7) Uani 1 1 d . . . .
H17A H -0.094699 0.606963 0.865042 0.045 Uiso 1 1 calc GR . . .
H17B H -0.154701 0.594183 0.910933 0.045 Uiso 1 1 calc GR . . .
H17C H -0.022138 0.566708 0.899888 0.045 Uiso 1 1 calc GR . . .
C18 C 0.0087(3) 0.64151(17) 0.96725(11) 0.0314(8) Uani 1 1 d . . . .
H18A H 0.057955 0.608111 0.974449 0.047 Uiso 1 1 calc GR . . .
H18B H -0.076604 0.637984 0.978157 0.047 Uiso 1 1 calc GR . . .
H18C H 0.052072 0.673358 0.981115 0.047 Uiso 1 1 calc GR . . .
C19 C -0.0790(3) 0.70234(14) 0.90652(12) 0.0273(7) Uani 1 1 d . . . .
H19A H -0.033361 0.734070 0.919657 0.041 Uiso 1 1 calc GR . . .
H19B H -0.163246 0.699589 0.918383 0.041 Uiso 1 1 calc GR . . .
H19C H -0.088959 0.706997 0.874518 0.041 Uiso 1 1 calc GR . . .
C20 C 0.4811(3) 0.67867(13) 0.93796(9) 0.0189(6) Uani 1 1 d . . . .
C21 C 0.4543(3) 0.66872(15) 0.98640(10) 0.0248(7) Uani 1 1 d . . . .
H21A H 0.386931 0.693758 0.994825 0.037 Uiso 1 1 calc GR . . .
H21B H 0.532072 0.675501 1.005096 0.037 Uiso 1 1 calc GR . . .
H21C H 0.426734 0.630576 0.990127 0.037 Uiso 1 1 calc GR . . .
C22 C 0.5221(3) 0.73920(14) 0.93320(11) 0.0278(7) Uani 1 1 d . . . .
H22A H 0.538865 0.746591 0.902471 0.042 Uiso 1 1 calc GR . . .
H22B H 0.599619 0.746018 0.952017 0.042 Uiso 1 1 calc GR . . .
H22C H 0.453793 0.763442 0.942076 0.042 Uiso 1 1 calc GR . . .
C23 C 0.5917(3) 0.64044(14) 0.92771(10) 0.0218(6) Uani 1 1 d . . . .
H23A H 0.564913 0.602041 0.930494 0.033 Uiso 1 1 calc GR . . .
H23B H 0.664875 0.647704 0.948457 0.033 Uiso 1 1 calc GR . . .
H23C H 0.615746 0.647198 0.897622 0.033 Uiso 1 1 calc GR . . .
C24 C 0.6829(3) 0.70101(13) 0.60292(10) 0.0226(6) Uani 1 1 d . . . .
H24 H 0.716539 0.668064 0.619563 0.027 Uiso 1 1 calc R . . .
C25 C 0.7280(3) 0.69693(15) 0.55610(11) 0.0277(7) Uani 1 1 d . . . .
H25A H 0.697826 0.729415 0.538802 0.033 Uiso 1 1 calc R . . .
H25B H 0.691301 0.663609 0.541507 0.033 Uiso 1 1 calc R . . .
C26 C 0.8749(4) 0.69408(17) 0.55739(13) 0.0367(9) Uani 1 1 d . . . .
H26A H 0.904700 0.660397 0.573172 0.044 Uiso 1 1 calc R . . .
H26B H 0.902797 0.692140 0.527002 0.044 Uiso 1 1 calc R . . .
C27 C 0.9330(4) 0.74407(17) 0.58030(13) 0.0355(8) Uani 1 1 d . . . .
H27A H 0.912275 0.777171 0.562297 0.043 Uiso 1 1 calc R . . .
H27B H 1.026943 0.740048 0.582893 0.043 Uiso 1 1 calc R . . .
C28 C 0.8849(3) 0.75189(15) 0.62574(11) 0.0282(7) Uani 1 1 d . . . .
H28A H 0.919411 0.722121 0.645243 0.034 Uiso 1 1 calc R . . .
H28B H 0.917413 0.787310 0.637973 0.034 Uiso 1 1 calc R . . .
C29 C 0.7409(3) 0.75161(14) 0.62564(10) 0.0228(6) Uani 1 1 d . . . .
H29 H 0.710547 0.783972 0.607600 0.027 Uiso 1 1 calc R . . .
C30 C 0.4925(3) 0.64406(13) 0.59483(11) 0.0251(7) Uani 1 1 d . . . .
H30A H 0.544895 0.617578 0.612206 0.038 Uiso 1 1 calc GR . . .
H30B H 0.498584 0.636455 0.563431 0.038 Uiso 1 1 calc GR . . .
H30C H 0.403479 0.640762 0.602262 0.038 Uiso 1 1 calc GR . . .
C31 C 0.4718(4) 0.73800(13) 0.57352(10) 0.0266(7) Uani 1 1 d . . . .
H31A H 0.380182 0.736835 0.577719 0.040 Uiso 1 1 calc GR . . .
H31B H 0.486890 0.726528 0.543446 0.040 Uiso 1 1 calc GR . . .
H31C H 0.503382 0.775586 0.578401 0.040 Uiso 1 1 calc GR . . .
C32 C 0.6981(3) 0.81959(12) 0.68388(9) 0.0162(5) Uani 1 1 d . . . .
H32A H 0.788015 0.831752 0.687904 0.019 Uiso 1 1 calc R . . .
H32B H 0.659233 0.823543 0.712460 0.019 Uiso 1 1 calc R . . .
C33 C 0.6284(3) 0.85595(12) 0.65038(9) 0.0165(5) Uani 1 1 d . . . .
C34 C 0.6984(3) 0.89329(12) 0.62682(10) 0.0176(5) Uani 1 1 d . . . .
H34 H 0.788119 0.895437 0.632631 0.021 Uiso 1 1 calc R . . .
C35 C 0.6394(3) 0.92743(11) 0.59500(9) 0.0163(5) Uani 1 1 d . . . .
C36 C 0.5058(3) 0.92443(11) 0.59003(9) 0.0167(5) Uani 1 1 d . . . .
H36 H 0.463387 0.948769 0.569547 0.020 Uiso 1 1 calc R . . .
C37 C 0.4310(3) 0.88849(11) 0.61285(9) 0.0146(5) Uani 1 1 d . . . .
C38 C 0.4955(3) 0.85045(11) 0.64238(9) 0.0151(5) Uani 1 1 d . . . .
C39 C 0.7170(3) 0.96498(12) 0.56670(10) 0.0199(6) Uani 1 1 d . . . .
C43 C 0.2846(3) 0.89066(12) 0.60752(9) 0.0169(5) Uani 1 1 d . . . .
C44 C 0.2370(3) 0.93618(13) 0.57538(11) 0.0234(6) Uani 1 1 d . . . .
H44A H 0.270524 0.971806 0.585800 0.035 Uiso 1 1 calc GR . . .
H44B H 0.143598 0.937154 0.573749 0.035 Uiso 1 1 calc GR . . .
H44C H 0.266505 0.928551 0.546116 0.035 Uiso 1 1 calc GR . . .
C45 C 0.2262(3) 0.83608(13) 0.59017(11) 0.0233(6) Uani 1 1 d . . . .
H45A H 0.260532 0.827021 0.561900 0.035 Uiso 1 1 calc GR . . .
H45B H 0.133324 0.839869 0.586210 0.035 Uiso 1 1 calc GR . . .
H45C H 0.247476 0.806641 0.611374 0.035 Uiso 1 1 calc GR . . .
C46 C 0.2319(3) 0.90336(14) 0.65248(10) 0.0230(6) Uani 1 1 d . . . .
H46A H 0.264366 0.876127 0.674132 0.034 Uiso 1 1 calc GR . . .
H46B H 0.138605 0.901825 0.649794 0.034 Uiso 1 1 calc GR . . .
H46C H 0.259351 0.940223 0.662100 0.034 Uiso 1 1 calc GR . . .
C47 C 0.8037(3) 0.69871(14) 0.78087(10) 0.0209(6) Uani 1 1 d . . . .
C48 C 0.8979(3) 0.68604(16) 0.75159(10) 0.0265(7) Uani 1 1 d . . . .
H48 H 0.908758 0.648968 0.742671 0.032 Uiso 1 1 calc R . . .
C49 C 0.9749(3) 0.72665(17) 0.73555(11) 0.0328(8) Uani 1 1 d . . . .
H49 H 1.037661 0.717484 0.715670 0.039 Uiso 1 1 calc R . . .
C50 C 0.9599(3) 0.78047(17) 0.74863(12) 0.0314(8) Uani 1 1 d . . . .
C51 C 0.8689(3) 0.79423(15) 0.77762(11) 0.0263(7) Uani 1 1 d . . . .
H51 H 0.860327 0.831426 0.786562 0.032 Uiso 1 1 calc R . . .
C52 C 0.7898(3) 0.75410(13) 0.79380(10) 0.0196(6) Uani 1 1 d . . . .
C53 C 0.6917(3) 0.76946(13) 0.82562(9) 0.0185(6) Uani 1 1 d . . . .
H53A H 0.734555 0.790592 0.850114 0.022 Uiso 1 1 calc R . . .
H53B H 0.658131 0.735243 0.838191 0.022 Uiso 1 1 calc R . . .
C54 C 0.5802(3) 0.80304(12) 0.80627(10) 0.0177(5) Uani 1 1 d . . . .
C55 C 0.5566(3) 0.85431(12) 0.82473(10) 0.0196(6) Uani 1 1 d . . . .
H55 H 0.613483 0.867968 0.847684 0.024 Uiso 1 1 calc R . . .
C56 C 0.4522(3) 0.88571(12) 0.81034(10) 0.0199(6) Uani 1 1 d . . . .
C57 C 0.3659(3) 0.86657(12) 0.77768(10) 0.0191(6) Uani 1 1 d . . . .
H57 H 0.293125 0.887729 0.768337 0.023 Uiso 1 1 calc R . . .
C58 C 0.3881(3) 0.81583(12) 0.75893(9) 0.0172(5) Uani 1 1 d . . . .
H58 H 0.328494 0.801981 0.736873 0.021 Uiso 1 1 calc R . . .
C59 C 0.4957(3) 0.78445(12) 0.77156(9) 0.0158(5) Uani 1 1 d . . . .
C40 C 0.6834(6) 1.0243(2) 0.5711(2) 0.0281(13) Uani 0.607(5) 1 d . P A 1
H40A H 0.591281 1.028984 0.565335 0.042 Uiso 0.607(5) 1 calc GR P A 1
H40B H 0.728567 1.045987 0.549916 0.042 Uiso 0.607(5) 1 calc GR P A 1
H40C H 0.708375 1.036801 0.601033 0.042 Uiso 0.607(5) 1 calc GR P A 1
C41 C 0.6921(6) 0.9470(2) 0.51722(18) 0.0293(13) Uani 0.607(5) 1 d . P A 1
H41A H 0.715516 0.908232 0.514060 0.044 Uiso 0.607(5) 1 calc GR P A 1
H41B H 0.743614 0.969732 0.498591 0.044 Uiso 0.607(5) 1 calc GR P A 1
H41C H 0.601570 0.951819 0.508211 0.044 Uiso 0.607(5) 1 calc GR P A 1
C42 C 0.8656(5) 0.9582(3) 0.5757(2) 0.0293(13) Uani 0.607(5) 1 d . P A 1
H42A H 0.889950 0.968506 0.606168 0.044 Uiso 0.607(5) 1 calc GR P A 1
H42B H 0.909656 0.982126 0.555646 0.044 Uiso 0.607(5) 1 calc GR P A 1
H42C H 0.889453 0.919839 0.570761 0.044 Uiso 0.607(5) 1 calc GR P A 1
C42A C 0.8056(9) 0.9329(4) 0.5434(3) 0.032(2) Uani 0.393(5) 1 d . P A 2
H42D H 0.867110 0.915341 0.564452 0.048 Uiso 0.393(5) 1 calc GR P A 2
H42E H 0.850807 0.956956 0.523757 0.048 Uiso 0.393(5) 1 calc GR P A 2
H42F H 0.759169 0.904575 0.525931 0.048 Uiso 0.393(5) 1 calc GR P A 2
C41A C 0.6301(8) 1.0011(4) 0.5353(3) 0.029(2) Uani 0.393(5) 1 d . P A 2
H41D H 0.578900 0.977408 0.515048 0.043 Uiso 0.393(5) 1 calc GR P A 2
H41E H 0.683047 1.025504 0.518494 0.043 Uiso 0.393(5) 1 calc GR P A 2
H41F H 0.573554 1.023246 0.552609 0.043 Uiso 0.393(5) 1 calc GR P A 2
C40A C 0.7884(9) 1.0069(3) 0.5993(3) 0.0270(19) Uani 0.393(5) 1 d . P A 2
H40D H 0.725642 1.028017 0.614772 0.041 Uiso 0.393(5) 1 calc GR P A 2
H40E H 0.840015 1.031998 0.582682 0.041 Uiso 0.393(5) 1 calc GR P A 2
H40F H 0.843768 0.986563 0.620778 0.041 Uiso 0.393(5) 1 calc GR P A 2
C60 C 0.1148(4) 0.52374(17) 0.62982(13) 0.0368(8) Uani 1 1 d . . B 2
C61 C 0.0633(4) 0.57515(16) 0.63787(13) 0.0400(9) Uani 1 1 d . . B 2
H61 H 0.110611 0.607417 0.632201 0.048 Uiso 1 1 calc R . B 2
C62 C -0.0568(5) 0.57975(19) 0.65417(14) 0.0468(11) Uani 1 1 d . . B 2
H62 H -0.090082 0.615193 0.659858 0.056 Uiso 1 1 calc R . B 2
C63 C -0.1277(5) 0.5341(2) 0.66214(15) 0.0544(12) Uani 1 1 d . . B 2
H63 H -0.210065 0.537630 0.673006 0.065 Uiso 1 1 calc R . B 2
C64 C -0.0785(5) 0.4832(2) 0.65424(17) 0.0580(13) Uani 1 1 d . . B 2
H64 H -0.126912 0.451234 0.659674 0.070 Uiso 1 1 calc R . B 2
C65 C 0.0415(5) 0.47798(18) 0.63840(17) 0.0507(11) Uani 1 1 d . . B 2
H65 H 0.074284 0.442288 0.633303 0.061 Uiso 1 1 calc R . B 2
C66 C 0.2451(5) 0.5184(2) 0.61243(18) 0.0567(12) Uani 1 1 d . . B 2
H66A H 0.298560 0.549305 0.623097 0.085 Uiso 1 1 calc GR . B 2
H66B H 0.237410 0.518842 0.580187 0.085 Uiso 1 1 calc GR . B 2
H66C H 0.284139 0.483751 0.622672 0.085 Uiso 1 1 calc GR . B 2
C67 C 0.2111(4) 0.83705(15) 0.92995(13) 0.0315(7) Uani 1 1 d . . C 2
C68 C 0.2268(4) 0.89011(16) 0.94718(14) 0.0397(9) Uani 1 1 d . . C 2
H68 H 0.243330 0.919649 0.927924 0.048 Uiso 1 1 calc R . C 2
C69 C 0.2190(4) 0.90067(16) 0.99147(15) 0.0408(9) Uani 1 1 d . . C 2
H69 H 0.230401 0.937145 1.002231 0.049 Uiso 1 1 calc R . C 2
C70 C 0.1947(4) 0.85861(17) 1.02025(14) 0.0376(9) Uani 1 1 d . . C 2
H70 H 0.188016 0.865873 1.050662 0.045 Uiso 1 1 calc R . C 2
C71 C 0.1804(3) 0.80562(17) 1.00391(13) 0.0345(8) Uani 1 1 d . . C 2
H71 H 0.165041 0.776159 1.023376 0.041 Uiso 1 1 calc R . C 2
C72 C 0.1881(3) 0.79529(15) 0.95977(13) 0.0322(8) Uani 1 1 d . . C 2
H72 H 0.177437 0.758642 0.949315 0.039 Uiso 1 1 calc R . C 2
C73 C 0.2178(6) 0.8246(2) 0.88162(16) 0.0587(13) Uani 1 1 d . . C 2
H73A H 0.176626 0.854273 0.864196 0.088 Uiso 1 1 calc GR . C 2
H73B H 0.173891 0.789770 0.874667 0.088 Uiso 1 1 calc GR . C 2
H73C H 0.307213 0.821553 0.874597 0.088 Uiso 1 1 calc GR . C 2

loop_
_atom_site_aniso_label
_atom_site_aniso_U_11
_atom_site_aniso_U_22
_atom_site_aniso_U_33
_atom_site_aniso_U_23
_atom_site_aniso_U_13
_atom_site_aniso_U_12
In1 0.01604(9) 0.01581(10) 0.01237(9) 0.00355(7) 0.00355(7) 0.00246(7)
In2 0.01625(9) 0.01406(9) 0.01184(9) 0.00280(7) 0.00135(7) -0.00068(7)
Cl1 0.0178(3) 0.0212(3) 0.0188(3) 0.0029(3) 0.0004(2) -0.0031(3)
Cl2 0.0253(3) 0.0176(3) 0.0147(3) 0.0032(2) 0.0052(3) 0.0048(3)
Cl3 0.0188(4) 0.0732(7) 0.0492(6) 0.0359(5) -0.0027(4) -0.0135(4)
Cl4 0.0367(4) 0.0211(4) 0.0318(4) -0.0082(3) -0.0003(3) 0.0049(3)
O1 0.0156(9) 0.0220(10) 0.0155(9) -0.0003(8) 0.0060(7) -0.0003(8)
O2 0.0167(9) 0.0154(10) 0.0185(10) 0.0038(8) 0.0030(8) -0.0029(7)
O3 0.0174(10) 0.0238(11) 0.0181(10) 0.0061(8) 0.0028(8) 0.0044(8)
O4 0.0180(9) 0.0168(10) 0.0110(9) 0.0014(7) 0.0011(7) 0.0015(8)
N1 0.0235(13) 0.0183(12) 0.0168(12) 0.0045(9) 0.0025(10) 0.0035(10)
N2 0.0197(12) 0.0162(12) 0.0153(11) 0.0013(9) 0.0020(9) 0.0019(9)
N3 0.0200(12) 0.0210(12) 0.0149(11) 0.0006(9) 0.0018(9) -0.0039(10)
N4 0.0175(11) 0.0166(12) 0.0153(11) 0.0013(9) 0.0032(9) 0.0024(9)
C1 0.0278(15) 0.0174(14) 0.0166(13) 0.0016(11) 0.0031(11) -0.0002(12)
C2 0.0363(18) 0.0165(15) 0.0288(17) 0.0024(12) 0.0039(14) -0.0010(13)
C3 0.047(2) 0.0221(17) 0.036(2) -0.0020(14) 0.0026(17) -0.0065(15)
C4 0.039(2) 0.0306(19) 0.043(2) -0.0004(16) 0.0006(17) -0.0130(16)
C5 0.0270(17) 0.0282(17) 0.0331(18) -0.0014(14) -0.0030(14) -0.0039(13)
C6 0.0236(14) 0.0161(13) 0.0171(13) 0.0027(11) 0.0038(11) -0.0007(11)
C7 0.0317(17) 0.0216(15) 0.0170(14) 0.0045(11) 0.0016(12) 0.0064(12)
C8 0.0348(18) 0.0199(15) 0.0246(15) 0.0048(12) 0.0059(13) 0.0126(13)
C9 0.0173(13) 0.0228(14) 0.0160(13) 0.0044(11) 0.0020(10) 0.0048(11)
C10 0.0189(13) 0.0164(13) 0.0150(13) 0.0003(10) 0.0021(10) 0.0023(10)
C11 0.0157(13) 0.0208(14) 0.0178(13) 0.0021(11) 0.0013(10) 0.0037(11)
C12 0.0158(13) 0.0182(13) 0.0173(13) 0.0011(11) 0.0024(10) 0.0023(10)
C13 0.0191(13) 0.0177(13) 0.0139(12) -0.0002(10) 0.0023(10) 0.0011(11)
C14 0.0169(13) 0.0176(13) 0.0140(12) -0.0018(10) 0.0022(10) 0.0010(10)
C15 0.0155(13) 0.0176(13) 0.0163(13) 0.0020(10) 0.0051(10) 0.0014(10)
C16 0.0146(13) 0.0242(15) 0.0214(14) 0.0032(12) 0.0042(11) 0.0035(11)
C17 0.0249(16) 0.0289(18) 0.0375(19) 0.0018(15) 0.0087(14) -0.0020(13)
C18 0.0180(15) 0.054(2) 0.0235(16) 0.0097(15) 0.0091(12) 0.0020(15)
C19 0.0196(15) 0.0275(17) 0.0356(18) 0.0029(14) 0.0084(13) 0.0052(12)
C20 0.0163(13) 0.0258(15) 0.0147(13) -0.0058(11) 0.0024(10) -0.0028(11)
C21 0.0214(15) 0.0397(19) 0.0133(13) -0.0035(12) 0.0019(11) -0.0039(13)
C22 0.0263(16) 0.0306(18) 0.0273(16) -0.0078(14) 0.0072(13) -0.0080(13)
C23 0.0140(13) 0.0337(17) 0.0176(14) -0.0028(12) 0.0007(10) 0.0000(12)
C24 0.0231(15) 0.0222(15) 0.0228(15) -0.0001(12) 0.0047(12) -0.0007(12)
C25 0.0313(17) 0.0333(18) 0.0196(15) -0.0071(13) 0.0104(13) -0.0087(14)
C26 0.035(2) 0.041(2) 0.035(2) -0.0145(17) 0.0143(16) -0.0069(16)
C27 0.0290(18) 0.045(2) 0.0347(19) -0.0125(17) 0.0157(15) -0.0078(16)
C28 0.0258(16) 0.0309(17) 0.0286(17) -0.0092(14) 0.0088(13) -0.0079(13)
C29 0.0203(14) 0.0293(16) 0.0191(14) -0.0044(12) 0.0047(11) -0.0014(12)
C30 0.0325(17) 0.0224(16) 0.0205(15) -0.0056(12) 0.0030(13) -0.0038(13)
C31 0.0419(19) 0.0230(16) 0.0146(14) 0.0012(12) -0.0008(13) 0.0086(14)
C32 0.0153(12) 0.0163(13) 0.0169(13) 0.0025(10) -0.0005(10) -0.0006(10)
C33 0.0187(13) 0.0159(13) 0.0148(12) 0.0009(10) 0.0007(10) -0.0003(10)
C34 0.0178(13) 0.0156(13) 0.0193(13) -0.0001(11) 0.0002(10) -0.0019(10)
C35 0.0204(13) 0.0124(12) 0.0160(13) 0.0005(10) 0.0015(10) -0.0033(10)
C36 0.0223(14) 0.0116(12) 0.0162(13) 0.0025(10) 0.0008(10) -0.0003(10)
C37 0.0168(12) 0.0137(12) 0.0135(12) -0.0007(10) 0.0027(10) 0.0000(10)
C38 0.0205(13) 0.0129(12) 0.0121(12) -0.0007(10) 0.0021(10) -0.0017(10)
C39 0.0195(14) 0.0180(14) 0.0221(14) 0.0047(11) 0.0014(11) -0.0053(11)
C43 0.0169(13) 0.0158(13) 0.0178(13) 0.0041(10) -0.0002(10) -0.0014(10)
C44 0.0186(14) 0.0247(16) 0.0267(16) 0.0090(13) -0.0002(12) 0.0026(12)
C45 0.0238(15) 0.0197(15) 0.0255(15) 0.0007(12) -0.0037(12) -0.0039(12)
C46 0.0204(14) 0.0273(16) 0.0217(15) 0.0010(12) 0.0047(11) -0.0002(12)
C47 0.0138(13) 0.0324(17) 0.0161(13) 0.0077(12) -0.0026(10) 0.0043(12)
C48 0.0184(14) 0.042(2) 0.0194(15) 0.0081(13) 0.0023(11) 0.0107(13)
C49 0.0133(14) 0.062(3) 0.0235(16) 0.0171(16) 0.0021(12) 0.0086(15)
C50 0.0111(13) 0.052(2) 0.0309(17) 0.0241(16) -0.0022(12) -0.0044(14)
C51 0.0169(14) 0.0334(18) 0.0279(16) 0.0133(14) -0.0058(12) -0.0027(12)
C52 0.0129(12) 0.0280(16) 0.0176(13) 0.0062(12) -0.0011(10) -0.0003(11)
C53 0.0162(13) 0.0217(14) 0.0171(13) 0.0020(11) -0.0027(10) 0.0000(11)
C54 0.0151(13) 0.0195(14) 0.0186(13) 0.0032(11) 0.0023(10) -0.0008(10)
C55 0.0201(14) 0.0205(14) 0.0181(13) -0.0010(11) 0.0005(11) -0.0028(11)
C56 0.0252(15) 0.0148(13) 0.0199(14) -0.0017(11) 0.0036(11) 0.0009(11)
C57 0.0189(14) 0.0201(14) 0.0186(13) 0.0015(11) 0.0024(11) 0.0037(11)
C58 0.0185(13) 0.0205(14) 0.0127(12) 0.0024(10) 0.0017(10) 0.0004(11)
C59 0.0174(13) 0.0171(13) 0.0133(12) 0.0018(10) 0.0052(10) 0.0019(10)
C40 0.031(3) 0.020(3) 0.035(3) 0.001(2) 0.015(2) -0.003(2)
C41 0.034(3) 0.033(3) 0.021(3) -0.001(2) 0.006(2) -0.014(2)
C42 0.018(2) 0.034(3) 0.036(3) 0.011(2) 0.005(2) -0.006(2)
C42A 0.029(5) 0.030(5) 0.038(5) 0.003(4) 0.017(4) -0.002(4)
C41A 0.023(4) 0.033(5) 0.030(4) 0.012(4) 0.005(3) -0.004(3)
C40A 0.035(5) 0.021(4) 0.026(4) 0.000(3) 0.007(3) -0.011(3)
C60 0.039(2) 0.037(2) 0.0342(19) -0.0002(16) -0.0028(16) -0.0033(16)
C61 0.057(3) 0.0301(19) 0.0318(19) 0.0024(15) -0.0085(18) -0.0074(18)
C62 0.063(3) 0.039(2) 0.037(2) -0.0096(18) -0.006(2) 0.011(2)
C63 0.054(3) 0.069(3) 0.041(2) -0.001(2) 0.012(2) 0.000(2)
C64 0.060(3) 0.057(3) 0.058(3) 0.009(2) 0.013(2) -0.017(2)
C65 0.061(3) 0.031(2) 0.060(3) -0.003(2) 0.004(2) -0.002(2)
C66 0.047(3) 0.063(3) 0.060(3) 0.007(2) 0.002(2) 0.002(2)
C67 0.0317(18) 0.0297(18) 0.0340(19) 0.0010(15) 0.0083(15) -0.0009(14)
C68 0.045(2) 0.0261(18) 0.048(2) 0.0099(17) 0.0057(18) -0.0061(16)
C69 0.040(2) 0.0255(19) 0.056(3) -0.0069(17) -0.0008(19) -0.0020(16)
C70 0.0298(19) 0.045(2) 0.038(2) -0.0058(17) 0.0018(16) 0.0029(16)
C71 0.0255(17) 0.039(2) 0.040(2) 0.0104(17) 0.0089(15) 0.0036(15)
C72 0.0303(18) 0.0243(17) 0.043(2) -0.0018(15) 0.0097(15) 0.0005(14)
C73 0.080(4) 0.057(3) 0.042(3) 0.002(2) 0.024(3) 0.001(3)

loop_
_atom_type_symbol
_atom_type_description
_atom_type_scat_dispersion_real
_atom_type_scat_dispersion_imag
_atom_type_scat_source
C C 0.0033 0.0016 'International Tables Vol C Tables 4.2.6.8 and 6.1.1.4'
H H 0.0000 0.0000 'International Tables Vol C Tables 4.2.6.8 and 6.1.1.4'
N N 0.0061 0.0033 'International Tables Vol C Tables 4.2.6.8 and 6.1.1.4'
O O 0.0106 0.0060 'International Tables Vol C Tables 4.2.6.8 and 6.1.1.4'
Cl Cl 0.1484 0.1585 'International Tables Vol C Tables 4.2.6.8 and 6.1.1.4'
In In -0.7276 1.3100 'International Tables Vol C Tables 4.2.6.8 and 6.1.1.4'

loop_
_geom_angle_atom_site_label_1
_geom_angle_atom_site_label_2
_geom_angle_atom_site_label_3
_geom_angle
O1 In1 Cl2 169.24(6)
O1 In1 O4 95.07(8)
O1 In1 N1 102.34(8)
O1 In1 N2 87.08(8)
O3 In1 Cl2 88.67(6)
O3 In1 O1 98.22(8)
O3 In1 O4 97.47(8)
O3 In1 N1 89.72(9)
O3 In1 N2 167.29(9)
O4 In1 Cl2 75.75(5)
O4 In1 N1 160.03(8)
O4 In1 N2 93.53(8)
N1 In1 Cl2 85.87(6)
N2 In1 Cl2 87.89(6)
N2 In1 N1 77.83(9)
Cl1 In2 Cl2 93.23(2)
O2 In2 Cl1 91.15(6)
O2 In2 Cl2 173.80(6)
O2 In2 O4 98.95(7)
O2 In2 N3 100.67(8)
O2 In2 N4 88.25(8)
O4 In2 Cl1 97.78(5)
O4 In2 Cl2 76.12(5)
O4 In2 N3 156.78(8)
N3 In2 Cl1 94.13(6)
N3 In2 Cl2 83.40(6)
N4 In2 Cl1 171.39(6)
N4 In2 Cl2 88.07(6)
N4 In2 O4 90.80(8)
N4 In2 N3 77.55(9)
In2 Cl2 In1 91.00(2)
C15 O1 In1 129.29(18)
C38 O2 In2 126.71(18)
C47 O3 In1 121.04(17)
In1 O4 In2 113.18(8)
C59 O4 In1 124.54(16)
C59 O4 In2 121.30(16)
C1 N1 In1 107.13(17)
C1 N1 C8 110.5(2)
C7 N1 In1 106.46(18)
C7 N1 C1 113.6(2)
C7 N1 C8 107.6(2)
C8 N1 In1 111.58(19)
In1 N2 H2 107.3
C6 N2 In1 111.65(17)
C6 N2 H2 107.3
C6 N2 C9 114.5(2)
C9 N2 In1 108.36(18)
C9 N2 H2 107.3
C24 N3 In2 107.07(17)
C30 N3 In2 112.91(18)
C30 N3 C24 108.0(2)
C31 N3 In2 106.97(19)
C31 N3 C24 114.4(3)
C31 N3 C30 107.6(2)
In2 N4 H4 108.2
C29 N4 In2 112.79(18)
C29 N4 H4 108.2
C29 N4 C32 112.2(2)
C32 N4 In2 107.14(16)
C32 N4 H4 108.2
N1 C1 H1 107.1
N1 C1 C2 114.3(3)
N1 C1 C6 110.2(2)
C2 C1 H1 107.1
C6 C1 H1 107.1
C6 C1 C2 110.7(3)
C1 C2 H2A 109.5
C1 C2 H2B 109.5
H2A C2 H2B 108.1
C3 C2 C1 110.6(3)
C3 C2 H2A 109.5
C3 C2 H2B 109.5
C2 C3 H3A 109.5
C2 C3 H3B 109.5
H3A C3 H3B 108.1
C4 C3 C2 110.8(3)
C4 C3 H3A 109.5
C4 C3 H3B 109.5
C3 C4 H4A 109.6
C3 C4 H4B 109.6
C3 C4 C5 110.4(3)
H4A C4 H4B 108.1
C5 C4 H4A 109.6
C5 C4 H4B 109.6
C4 C5 H5A 109.2
C4 C5 H5B 109.2
C4 C5 C6 112.1(3)
H5A C5 H5B 107.9
C6 C5 H5A 109.2
C6 C5 H5B 109.2
N2 C6 C1 109.8(2)
N2 C6 C5 110.9(2)
N2 C6 H6 108.2
C1 C6 H6 108.2
C5 C6 C1 111.5(3)
C5 C6 H6 108.2
N1 C7 H7A 109.5
N1 C7 H7B 109.5
N1 C7 H7C 109.5
H7A C7 H7B 109.5
H7A C7 H7C 109.5
H7B C7 H7C 109.5
N1 C8 H8A 109.5
N1 C8 H8B 109.5
N1 C8 H8C 109.5
H8A C8 H8B 109.5
H8A C8 H8C 109.5
H8B C8 H8C 109.5
N2 C9 H9A 109.1
N2 C9 H9B 109.1
N2 C9 C10 112.5(2)
H9A C9 H9B 107.8
C10 C9 H9A 109.1
C10 C9 H9B 109.1
C11 C10 C9 117.7(3)
C11 C10 C15 121.2(3)
C15 C10 C9 120.9(3)
C10 C11 H11 119.2
C10 C11 C12 121.7(3)
C12 C11 H11 119.2
C11 C12 C16 120.1(3)
C13 C12 C11 116.8(3)
C13 C12 C16 123.0(3)
C12 C13 H13 118.2
C12 C13 C14 123.7(3)
C14 C13 H13 118.2
C13 C14 C15 117.9(3)
C13 C14 C20 120.3(2)
C15 C14 C20 121.7(2)
O1 C15 C10 121.1(3)
O1 C15 C14 120.2(3)
C10 C15 C14 118.7(3)
C12 C16 C17 109.7(3)
C12 C16 C19 108.2(2)
C18 C16 C12 112.2(2)
C18 C16 C17 108.7(3)
C18 C16 C19 109.1(3)
C19 C16 C17 109.0(3)
C16 C17 H17A 109.5
C16 C17 H17B 109.5
C16 C17 H17C 109.5
H17A C17 H17B 109.5
H17A C17 H17C 109.5
H17B C17 H17C 109.5
C16 C18 H18A 109.5
C16 C18 H18B 109.5
C16 C18 H18C 109.5
H18A C18 H18B 109.5
H18A C18 H18C 109.5
H18B C18 H18C 109.5
C16 C19 H19A 109.5
C16 C19 H19B 109.5
C16 C19 H19C 109.5
H19A C19 H19B 109.5
H19A C19 H19C 109.5
H19B C19 H19C 109.5
C21 C20 C14 111.9(2)
C21 C20 C22 108.0(3)
C22 C20 C14 108.6(3)
C23 C20 C14 111.8(2)
C23 C20 C21 106.7(3)
C23 C20 C22 109.7(3)
C20 C21 H21A 109.5
C20 C21 H21B 109.5
C20 C21 H21C 109.5
H21A C21 H21B 109.5
H21A C21 H21C 109.5
H21B C21 H21C 109.5
C20 C22 H22A 109.5
C20 C22 H22B 109.5
C20 C22 H22C 109.5
H22A C22 H22B 109.5
H22A C22 H22C 109.5
H22B C22 H22C 109.5
C20 C23 H23A 109.5
C20 C23 H23B 109.5
C20 C23 H23C 109.5
H23A C23 H23B 109.5
H23A C23 H23C 109.5
H23B C23 H23C 109.5
N3 C24 H24 107.4
N3 C24 C25 113.8(3)
C25 C24 H24 107.4
C29 C24 N3 110.9(2)
C29 C24 H24 107.4
C29 C24 C25 109.7(3)
C24 C25 H25A 109.6
C24 C25 H25B 109.6
C24 C25 C26 110.3(3)
H25A C25 H25B 108.1
C26 C25 H25A 109.6
C26 C25 H25B 109.6
C25 C26 H26A 109.5
C25 C26 H26B 109.5
H26A C26 H26B 108.1
C27 C26 C25 110.5(3)
C27 C26 H26A 109.5
C27 C26 H26B 109.5
C26 C27 H27A 109.2
C26 C27 H27B 109.2
C26 C27 C28 111.9(3)
H27A C27 H27B 107.9
C28 C27 H27A 109.2
C28 C27 H27B 109.2
C27 C28 H28A 109.0
C27 C28 H28B 109.0
H28A C28 H28B 107.8
C29 C28 C27 113.0(3)
C29 C28 H28A 109.0
C29 C28 H28B 109.0
N4 C29 C24 112.5(3)
N4 C29 C28 112.5(3)
N4 C29 H29 106.4
C24 C29 H29 106.4
C28 C29 C24 112.1(3)
C28 C29 H29 106.4
N3 C30 H30A 109.5
N3 C30 H30B 109.5
N3 C30 H30C 109.5
H30A C30 H30B 109.5
H30A C30 H30C 109.5
H30B C30 H30C 109.5
N3 C31 H31A 109.5
N3 C31 H31B 109.5
N3 C31 H31C 109.5
H31A C31 H31B 109.5
H31A C31 H31C 109.5
H31B C31 H31C 109.5
N4 C32 H32A 109.2
N4 C32 H32B 109.2
N4 C32 C33 112.2(2)
H32A C32 H32B 107.9
C33 C32 H32A 109.2
C33 C32 H32B 109.2
C34 C33 C32 118.7(3)
C34 C33 C38 121.5(3)
C38 C33 C32 119.7(2)
C33 C34 H34 119.3
C35 C34 C33 121.3(3)
C35 C34 H34 119.3
C34 C35 C36 116.2(3)
C34 C35 C39 121.3(3)
C36 C35 C39 122.5(3)
C35 C36 H36 117.5
C37 C36 C35 124.9(3)
C37 C36 H36 117.5
C36 C37 C38 117.4(3)
C36 C37 C43 121.3(2)
C38 C37 C43 121.3(2)
O2 C38 C33 120.6(2)
O2 C38 C37 121.2(3)
C33 C38 C37 118.1(3)
C35 C39 C41 108.2(3)
C35 C39 C42 113.5(3)
C35 C39 C41A 111.8(4)
C35 C39 C40A 106.2(4)
C40 C39 C35 112.8(3)
C40 C39 C41 109.2(4)
C40 C39 C42 108.8(4)
C41 C39 C42 103.8(4)
C42A C39 C35 110.0(4)
C42A C39 C41A 112.1(6)
C42A C39 C40A 111.4(6)
C41A C39 C40A 105.1(5)
C37 C43 C44 112.0(2)
C37 C43 C45 112.4(2)
C37 C43 C46 109.1(2)
C44 C43 C45 107.1(2)
C44 C43 C46 107.5(2)
C46 C43 C45 108.6(2)
C43 C44 H44A 109.5
C43 C44 H44B 109.5
C43 C44 H44C 109.5
H44A C44 H44B 109.5
H44A C44 H44C 109.5
H44B C44 H44C 109.5
C43 C45 H45A 109.5
C43 C45 H45B 109.5
C43 C45 H45C 109.5
H45A C45 H45B 109.5
H45A C45 H45C 109.5
H45B C45 H45C 109.5
C43 C46 H46A 109.5
C43 C46 H46B 109.5
C43 C46 H46C 109.5
H46A C46 H46B 109.5
H46A C46 H46C 109.5
H46B C46 H46C 109.5
O3 C47 C48 119.9(3)
O3 C47 C52 121.7(3)
C48 C47 C52 118.3(3)
C47 C48 H48 119.4
C49 C48 C47 121.2(3)
C49 C48 H48 119.4
C48 C49 H49 120.2
C50 C49 C48 119.6(3)
C50 C49 H49 120.2
C49 C50 Cl3 120.1(3)
C49 C50 C51 120.7(3)
C51 C50 Cl3 119.2(3)
C50 C51 H51 119.7
C50 C51 C52 120.6(3)
C52 C51 H51 119.7
C47 C52 C53 120.2(3)
C51 C52 C47 119.6(3)
C51 C52 C53 120.2(3)
C52 C53 H53A 108.5
C52 C53 H53B 108.5
C52 C53 C54 115.3(2)
H53A C53 H53B 107.5
C54 C53 H53A 108.5
C54 C53 H53B 108.5
C55 C54 C53 118.5(3)
C55 C54 C59 117.9(3)
C59 C54 C53 123.6(3)
C54 C55 H55 119.3
C56 C55 C54 121.5(3)
C56 C55 H55 119.3
C55 C56 Cl4 119.0(2)
C57 C56 Cl4 120.2(2)
C57 C56 C55 120.8(3)
C56 C57 H57 120.8
C56 C57 C58 118.4(3)
C58 C57 H57 120.8
C57 C58 H58 119.1
C57 C58 C59 121.8(3)
C59 C58 H58 119.1
O4 C59 C54 121.5(3)
O4 C59 C58 119.1(3)
C58 C59 C54 119.4(3)
C39 C40 H40A 109.5
C39 C40 H40B 109.5
C39 C40 H40C 109.5
H40A C40 H40B 109.5
H40A C40 H40C 109.5
H40B C40 H40C 109.5
C39 C41 H41A 109.5
C39 C41 H41B 109.5
C39 C41 H41C 109.5
H41A C41 H41B 109.5
H41A C41 H41C 109.5
H41B C41 H41C 109.5
C39 C42 H42A 109.5
C39 C42 H42B 109.5
C39 C42 H42C 109.5
H42A C42 H42B 109.5
H42A C42 H42C 109.5
H42B C42 H42C 109.5
C39 C42A H42D 109.5
C39 C42A H42E 109.5
C39 C42A H42F 109.5
H42D C42A H42E 109.5
H42D C42A H42F 109.5
H42E C42A H42F 109.5
C39 C41A H41D 109.5
C39 C41A H41E 109.5
C39 C41A H41F 109.5
H41D C41A H41E 109.5
H41D C41A H41F 109.5
H41E C41A H41F 109.5
C39 C40A H40D 109.5
C39 C40A H40E 109.5
C39 C40A H40F 109.5
H40D C40A H40E 109.5
H40D C40A H40F 109.5
H40E C40A H40F 109.5
C61 C60 C66 120.8(4)
C65 C60 C61 117.4(4)
C65 C60 C66 121.8(4)
C60 C61 H61 119.7
C60 C61 C62 120.5(4)
C62 C61 H61 119.7
C61 C62 H62 119.5
C63 C62 C61 121.1(4)
C63 C62 H62 119.5
C62 C63 H63 120.5
C64 C63 C62 119.0(5)
C64 C63 H63 120.5
C63 C64 H64 119.7
C63 C64 C65 120.6(5)
C65 C64 H64 119.7
C60 C65 H65 119.3
C64 C65 C60 121.4(4)
C64 C65 H65 119.3
C60 C66 H66A 109.5
C60 C66 H66B 109.5
C60 C66 H66C 109.5
H66A C66 H66B 109.5
H66A C66 H66C 109.5
H66B C66 H66C 109.5
C68 C67 C73 122.7(4)
C72 C67 C68 116.7(4)
C72 C67 C73 120.7(4)
C67 C68 H68 119.2
C69 C68 C67 121.7(4)
C69 C68 H68 119.2
C68 C69 H69 119.8
C68 C69 C70 120.5(4)
C70 C69 H69 119.8
C69 C70 H70 120.6
C69 C70 C71 118.7(4)
C71 C70 H70 120.6
C70 C71 H71 119.7
C72 C71 C70 120.6(4)
C72 C71 H71 119.7
C67 C72 H72 119.1
C71 C72 C67 121.8(4)
C71 C72 H72 119.1
C67 C73 H73A 109.5
C67 C73 H73B 109.5
C67 C73 H73C 109.5
H73A C73 H73B 109.5
H73A C73 H73C 109.5
H73B C73 H73C 109.5

loop_
_geom_bond_atom_site_label_1
_geom_bond_atom_site_label_2
_geom_bond_distance
In1 Cl2 2.6327(7)
In1 O1 2.081(2)
In1 O3 2.063(2)
In1 O4 2.2185(19)
In1 N1 2.330(3)
In1 N2 2.233(3)
In2 Cl1 2.4340(7)
In2 Cl2 2.5933(7)
In2 O2 2.094(2)
In2 O4 2.2470(19)
In2 N3 2.361(2)
In2 N4 2.247(2)
Cl3 C50 1.750(3)
Cl4 C56 1.751(3)
O1 C15 1.351(3)
O2 C38 1.340(3)
O3 C47 1.340(4)
O4 C59 1.383(3)
N1 C1 1.501(4)
N1 C7 1.488(4)
N1 C8 1.502(4)
N2 H2 1.0000
N2 C6 1.493(4)
N2 C9 1.497(4)
N3 C24 1.520(4)
N3 C30 1.487(4)
N3 C31 1.461(4)
N4 H4 1.0000
N4 C29 1.493(4)
N4 C32 1.502(4)
C1 H1 1.0000
C1 C2 1.533(4)
C1 C6 1.530(4)
C2 H2A 0.9900
C2 H2B 0.9900
C2 C3 1.531(5)
C3 H3A 0.9900
C3 H3B 0.9900
C3 C4 1.520(6)
C4 H4A 0.9900
C4 H4B 0.9900
C4 C5 1.528(5)
C5 H5A 0.9900
C5 H5B 0.9900
C5 C6 1.529(4)
C6 H6 1.0000
C7 H7A 0.9800
C7 H7B 0.9800
C7 H7C 0.9800
C8 H8A 0.9800
C8 H8B 0.9800
C8 H8C 0.9800
C9 H9A 0.9900
C9 H9B 0.9900
C9 C10 1.509(4)
C10 C11 1.390(4)
C10 C15 1.402(4)
C11 H11 0.9500
C11 C12 1.396(4)
C12 C13 1.393(4)
C12 C16 1.540(4)
C13 H13 0.9500
C13 C14 1.410(4)
C14 C15 1.420(4)
C14 C20 1.544(4)
C16 C17 1.545(5)
C16 C18 1.524(4)
C16 C19 1.542(4)
C17 H17A 0.9800
C17 H17B 0.9800
C17 H17C 0.9800
C18 H18A 0.9800
C18 H18B 0.9800
C18 H18C 0.9800
C19 H19A 0.9800
C19 H19B 0.9800
C19 H19C 0.9800
C20 C21 1.539(4)
C20 C22 1.542(5)
C20 C23 1.536(4)
C21 H21A 0.9800
C21 H21B 0.9800
C21 H21C 0.9800
C22 H22A 0.9800
C22 H22B 0.9800
C22 H22C 0.9800
C23 H23A 0.9800
C23 H23B 0.9800
C23 H23C 0.9800
C24 H24 1.0000
C24 C25 1.535(4)
C24 C29 1.519(4)
C25 H25A 0.9900
C25 H25B 0.9900
C25 C26 1.543(5)
C26 H26A 0.9900
C26 H26B 0.9900
C26 C27 1.511(5)
C27 H27A 0.9900
C27 H27B 0.9900
C27 C28 1.515(5)
C28 H28A 0.9900
C28 H28B 0.9900
C28 C29 1.513(4)
C29 H29 1.0000
C30 H30A 0.9800
C30 H30B 0.9800
C30 H30C 0.9800
C31 H31A 0.9800
C31 H31B 0.9800
C31 H31C 0.9800
C32 H32A 0.9900
C32 H32B 0.9900
C32 C33 1.504(4)
C33 C34 1.396(4)
C33 C38 1.409(4)
C34 H34 0.9500
C34 C35 1.391(4)
C35 C36 1.404(4)
C35 C39 1.527(4)
C36 H36 0.9500
C36 C37 1.391(4)
C37 C38 1.430(4)
C37 C43 1.538(4)
C39 C40 1.492(6)
C39 C41 1.575(6)
C39 C42 1.577(6)
C39 C42A 1.437(9)
C39 C41A 1.551(9)
C39 C40A 1.578(9)
C43 C44 1.539(4)
C43 C45 1.541(4)
C43 C46 1.541(4)
C44 H44A 0.9800
C44 H44B 0.9800
C44 H44C 0.9800
C45 H45A 0.9800
C45 H45B 0.9800
C45 H45C 0.9800
C46 H46A 0.9800
C46 H46B 0.9800
C46 H46C 0.9800
C47 C48 1.409(4)
C47 C52 1.413(5)
C48 H48 0.9500
C48 C49 1.385(5)
C49 H49 0.9500
C49 C50 1.379(6)
C50 C51 1.384(5)
C51 H51 0.9500
C51 C52 1.392(4)
C52 C53 1.506(4)
C53 H53A 0.9900
C53 H53B 0.9900
C53 C54 1.516(4)
C54 C55 1.396(4)
C54 C59 1.411(4)
C55 H55 0.9500
C55 C56 1.385(4)
C56 C57 1.383(4)
C57 H57 0.9500
C57 C58 1.385(4)
C58 H58 0.9500
C58 C59 1.398(4)
C40 H40A 0.9800
C40 H40B 0.9800
C40 H40C 0.9800
C41 H41A 0.9800
C41 H41B 0.9800
C41 H41C 0.9800
C42 H42A 0.9800
C42 H42B 0.9800
C42 H42C 0.9800
C42A H42D 0.9800
C42A H42E 0.9800
C42A H42F 0.9800
C41A H41D 0.9800
C41A H41E 0.9800
C41A H41F 0.9800
C40A H40D 0.9800
C40A H40E 0.9800
C40A H40F 0.9800
C60 C61 1.390(6)
C60 C65 1.387(6)
C60 C66 1.506(6)
C61 H61 0.9500
C61 C62 1.391(6)
C62 H62 0.9500
C62 C63 1.368(7)
C63 H63 0.9500
C63 C64 1.367(7)
C64 H64 0.9500
C64 C65 1.384(7)
C65 H65 0.9500
C66 H66A 0.9800
C66 H66B 0.9800
C66 H66C 0.9800
C67 C68 1.398(5)
C67 C72 1.394(5)
C67 C73 1.509(6)
C68 H68 0.9500
C68 C69 1.381(6)
C69 H69 0.9500
C69 C70 1.381(6)
C70 H70 0.9500
C70 C71 1.385(6)
C71 H71 0.9500
C71 C72 1.375(5)
C72 H72 0.9500
C73 H73A 0.9800
C73 H73B 0.9800
C73 H73C 0.9800

loop_
_geom_torsion_atom_site_label_1
_geom_torsion_atom_site_label_2
_geom_torsion_atom_site_label_3
_geom_torsion_atom_site_label_4
_geom_torsion
In1 O1 C15 C10 -32.1(4)
In1 O1 C15 C14 150.1(2)
In1 O3 C47 C48 -115.2(3)
In1 O3 C47 C52 67.4(3)
In1 O4 C59 C54 56.7(3)
In1 O4 C59 C58 -123.3(2)
In1 N1 C1 C2 -167.9(2)
In1 N1 C1 C6 -42.5(3)
In1 N2 C6 C1 -38.4(3)
In1 N2 C6 C5 -162.1(2)
In1 N2 C9 C10 -71.3(3)
In2 O2 C38 C33 -38.1(4)
In2 O2 C38 C37 142.8(2)
In2 O4 C59 C54 -135.4(2)
In2 O4 C59 C58 44.6(3)
In2 N3 C24 C25 -165.4(2)
In2 N3 C24 C29 -41.2(3)
In2 N4 C29 C24 -31.6(3)
In2 N4 C29 C28 -159.5(2)
In2 N4 C32 C33 -70.7(2)
Cl3 C50 C51 C52 176.9(2)
Cl4 C56 C57 C58 179.1(2)
O3 C47 C48 C49 -177.9(3)
O3 C47 C52 C51 177.2(3)
O3 C47 C52 C53 -1.5(4)
N1 C1 C2 C3 -178.4(3)
N1 C1 C6 N2 55.1(3)
N1 C1 C6 C5 178.5(2)
N2 C9 C10 C11 -124.8(3)
N2 C9 C10 C15 58.5(4)
N3 C24 C25 C26 -176.8(3)
N3 C24 C29 N4 49.9(3)
N3 C24 C29 C28 177.9(3)
N4 C32 C33 C34 -112.4(3)
N4 C32 C33 C38 65.5(3)
C1 C2 C3 C4 -58.5(4)
C2 C1 C6 N2 -177.4(2)
C2 C1 C6 C5 -54.1(3)
C2 C3 C4 C5 57.4(4)
C3 C4 C5 C6 -55.3(4)
C4 C5 C6 N2 176.6(3)
C4 C5 C6 C1 53.9(4)
C6 N2 C9 C10 54.1(3)
C6 C1 C2 C3 56.4(4)
C7 N1 C1 C2 -50.6(3)
C7 N1 C1 C6 74.8(3)
C8 N1 C1 C2 70.3(3)
C8 N1 C1 C6 -164.2(2)
C9 N2 C6 C1 -162.0(2)
C9 N2 C6 C5 74.2(3)
C9 C10 C11 C12 -177.2(3)
C9 C10 C15 O1 -1.0(4)
C9 C10 C15 C14 176.9(3)
C10 C11 C12 C13 -0.5(4)
C10 C11 C12 C16 176.6(3)
C11 C10 C15 O1 -177.6(3)
C11 C10 C15 C14 0.3(4)
C11 C12 C13 C14 1.5(4)
C11 C12 C16 C17 53.8(4)
C11 C12 C16 C18 174.6(3)
C11 C12 C16 C19 -64.9(4)
C12 C13 C14 C15 -1.7(4)
C12 C13 C14 C20 174.1(3)
C13 C12 C16 C17 -129.3(3)
C13 C12 C16 C18 -8.4(4)
C13 C12 C16 C19 112.0(3)
C13 C14 C15 O1 178.6(3)
C13 C14 C15 C10 0.7(4)
C13 C14 C20 C21 9.2(4)
C13 C14 C20 C22 -109.9(3)
C13 C14 C20 C23 128.8(3)
C15 C10 C11 C12 -0.4(4)
C15 C14 C20 C21 -175.1(3)
C15 C14 C20 C22 65.7(3)
C15 C14 C20 C23 -55.5(4)
C16 C12 C13 C14 -175.5(3)
C20 C14 C15 O1 2.9(4)
C20 C14 C15 C10 -175.0(3)
C24 C25 C26 C27 -58.2(4)
C25 C24 C29 N4 176.4(3)
C25 C24 C29 C28 -55.6(4)
C25 C26 C27 C28 54.4(5)
C26 C27 C28 C29 -52.0(5)
C27 C28 C29 N4 -179.2(3)
C27 C28 C29 C24 52.7(4)
C29 N4 C32 C33 53.7(3)
C29 C24 C25 C26 58.3(4)
C30 N3 C24 C25 72.7(3)
C30 N3 C24 C29 -163.0(3)
C31 N3 C24 C25 -47.1(4)
C31 N3 C24 C29 77.2(3)
C32 N4 C29 C24 -152.8(3)
C32 N4 C29 C28 79.4(3)
C32 C33 C34 C35 179.1(3)
C32 C33 C38 O2 -3.8(4)
C32 C33 C38 C37 175.3(3)
C33 C34 C35 C36 3.7(4)
C33 C34 C35 C39 -175.1(3)
C34 C33 C38 O2 174.0(3)
C34 C33 C38 C37 -6.9(4)
C34 C35 C36 C37 -3.2(4)
C34 C35 C39 C40 -121.3(4)
C34 C35 C39 C41 117.8(4)
C34 C35 C39 C42 3.1(5)
C34 C35 C39 C42A 57.6(6)
C34 C35 C39 C41A -177.1(5)
C34 C35 C39 C40A -63.0(5)
C35 C36 C37 C38 -2.4(4)
C35 C36 C37 C43 175.9(3)
C36 C35 C39 C40 60.0(4)
C36 C35 C39 C41 -61.0(4)
C36 C35 C39 C42 -175.6(3)
C36 C35 C39 C42A -121.1(5)
C36 C35 C39 C41A 4.1(5)
C36 C35 C39 C40A 118.2(5)
C36 C37 C38 O2 -173.6(2)
C36 C37 C38 C33 7.3(4)
C36 C37 C43 C44 -0.4(4)
C36 C37 C43 C45 120.2(3)
C36 C37 C43 C46 -119.3(3)
C38 C33 C34 C35 1.3(4)
C38 C37 C43 C44 177.8(3)
C38 C37 C43 C45 -61.6(3)
C38 C37 C43 C46 59.0(3)
C39 C35 C36 C37 175.6(3)
C43 C37 C38 O2 8.1(4)
C43 C37 C38 C33 -171.0(3)
C47 C48 C49 C50 0.4(5)
C47 C52 C53 C54 -111.1(3)
C48 C47 C52 C51 -0.3(4)
C48 C47 C52 C53 -179.0(3)
C48 C49 C50 Cl3 -177.4(2)
C48 C49 C50 C51 0.1(5)
C49 C50 C51 C52 -0.7(5)
C50 C51 C52 C47 0.8(4)
C50 C51 C52 C53 179.5(3)
C51 C52 C53 C54 70.2(4)
C52 C47 C48 C49 -0.3(4)
C52 C53 C54 C55 -122.2(3)
C52 C53 C54 C59 60.3(4)
C53 C54 C55 C56 -176.3(3)
C53 C54 C59 O4 -6.6(4)
C53 C54 C59 C58 173.4(3)
C54 C55 C56 Cl4 -179.2(2)
C54 C55 C56 C57 1.5(5)
C55 C54 C59 O4 175.9(3)
C55 C54 C59 C58 -4.1(4)
C55 C56 C57 C58 -1.6(5)
C56 C57 C58 C59 -1.2(4)
C57 C58 C59 O4 -175.9(3)
C57 C58 C59 C54 4.1(4)
C59 C54 C55 C56 1.4(4)
C60 C61 C62 C63 -0.8(6)
C61 C60 C65 C64 0.2(7)
C61 C62 C63 C64 0.6(7)
C62 C63 C64 C65 0.0(8)
C63 C64 C65 C60 -0.4(8)
C65 C60 C61 C62 0.4(6)
C66 C60 C61 C62 -179.6(4)
C66 C60 C65 C64 -179.8(5)
C67 C68 C69 C70 -0.2(6)
C68 C67 C72 C71 0.4(6)
C68 C69 C70 C71 1.0(6)
C69 C70 C71 C72 -1.0(6)
C70 C71 C72 C67 0.4(6)
C72 C67 C68 C69 -0.5(6)
C73 C67 C68 C69 179.3(4)
C73 C67 C72 C71 -179.4(4)
